data_4060014
loop_
_publ_author_name
'Laurent Maron'
'Evan L. Werkema'
'Lionel Perrin'
'Odile Eisenstein'
'Richard A. Andersen'

_publ_section_title
;
Hydrogen for Fluorine Exchange in C6F6 and C6F5H by Monomeric
[1,3,4-(Me3C)3C5H2]2CeH: Experimental and Computational Studies
;
_journal_name_full 'Journal of the American Chemical Society'
_journal_page_first 279
_journal_page_last 292
_journal_paper_doi 10.1021/ja0451012
_journal_volume 127
_journal_year 2005
_chemical_formula_moiety 'C34 H59 Ce'
_chemical_formula_sum 'C34 H59 Ce'
_chemical_formula_weight 607.96
_space_group_IT_number 14
_symmetry_cell_setting monoclinic
_symmetry_space_group_name_Hall '-P 2yn'
_symmetry_space_group_name_H-M 'P 1 21/n 1'
_cell_angle_alpha 90.000(2)
_cell_angle_beta 109.476(2)
_cell_angle_gamma 90.000(2)
_cell_formula_units_Z 4
_cell_length_a 9.2454(8)
_cell_length_b 34.141(3)
_cell_length_c 10.872(1)
_cell_measurement_reflns_used 0
_cell_measurement_temperature 175.2
_cell_measurement_theta_max 0.0
_cell_measurement_theta_min 0.0
_cell_volume 3235.5(5)
_exptl_absorpt_coefficient_mu 1.425
_exptl_absorpt_correction_type empirical
_exptl_crystal_colour purple
_exptl_crystal_density_diffrn 1.248
_exptl_crystal_density_meas ?
_exptl_crystal_density_method 'not measured'
_exptl_crystal_description prismatic
_exptl_crystal_F_000 1284.00
_exptl_crystal_size_max 0.330
_exptl_crystal_size_mid 0.120
_exptl_crystal_size_min 0.050
_refine_diff_density_max 0.79
_refine_diff_density_min -0.40
_refine_ls_abs_structure_details ?
_refine_ls_abs_structure_Flack ?
_refine_ls_extinction_coef ?
_refine_ls_extinction_method none
_refine_ls_goodness_of_fit_ref 1.306
_refine_ls_hydrogen_treatment constr
_refine_ls_number_parameters 325
_refine_ls_number_reflns 5515
_refine_ls_R_factor_gt 0.0291
_refine_ls_shift/su_max 0.0011
_refine_ls_structure_factor_coef Fsqd
_refine_ls_weighting_details 'w = 1/[\s^2^(Fo^2^) + 0.00090(Fo^2^)^2^]'
_refine_ls_weighting_scheme calc
_refine_ls_wR_factor_ref 0.0654
_reflns_number_gt 4718
_reflns_number_total 5515
_reflns_threshold_expression F^2^>2.0\s(F^2^)
_cod_original_sg_symbol_H-M 'P 21/n'
_cod_database_code 4060014

loop_
_symmetry_equiv_pos_as_xyz
'   +x,   +y,   +z'
1/2-x,1/2+y,1/2-z
'   -x,   -y,   -z'
1/2+x,1/2-y,1/2+z

loop_
_atom_site_label
_atom_site_type_symbol
_atom_site_fract_x
_atom_site_fract_y
_atom_site_fract_z
_atom_site_U_iso_or_equiv
_atom_site_adp_type
_atom_site_occupancy
_atom_site_calc_flag
_atom_site_refinement_flags
_atom_site_disorder_assembly
_atom_site_disorder_group
Ce(1) Ce 0.34312(2) 0.121854(4) 0.54890(2) 0.02610(5) Uani 1.00 d . . .
F(1) F 0.5486(2) 0.09474(6) 0.5339(2) 0.0587(7) Uani 1.00 d . . .
C(1) C 0.3321(3) 0.18078(7) 0.7341(3) 0.0232(7) Uani 1.00 d . . .
C(2) C 0.2859(3) 0.14556(7) 0.7781(3) 0.0214(7) Uani 1.00 d . . .
C(3) C 0.4104(3) 0.11880(7) 0.8215(3) 0.0238(7) Uani 1.00 d . . .
C(4) C 0.5424(3) 0.13778(8) 0.8043(3) 0.0249(7) Uani 1.00 d . . .
C(5) C 0.4880(3) 0.17541(7) 0.7486(3) 0.0247(8) Uani 1.00 d . . .
C(6) C 0.2438(3) 0.21943(7) 0.7099(3) 0.0264(8) Uani 1.00 d . . .
C(7) C 0.3099(4) 0.24492(9) 0.8317(3) 0.047(1) Uani 1.00 d . . .
C(8) C 0.0735(4) 0.21275(9) 0.6847(4) 0.049(1) Uani 1.00 d . . .
C(9) C 0.2604(4) 0.24175(9) 0.5950(3) 0.046(1) Uani 1.00 d . . .
C(10) C 0.3886(3) 0.07753(7) 0.8722(3) 0.0250(7) Uani 1.00 d . . .
C(11) C 0.5066(4) 0.06833(9) 1.0051(3) 0.0369(9) Uani 1.00 d . . .
C(12) C 0.2304(3) 0.07460(8) 0.8899(3) 0.0331(8) Uani 1.00 d . . .
C(13) C 0.3909(4) 0.04638(8) 0.7718(3) 0.0347(9) Uani 1.00 d . . .
C(14) C 0.7168(3) 0.12834(8) 0.8509(3) 0.0297(8) Uani 1.00 d . . .
C(15) C 0.7847(4) 0.13922(10) 0.9946(3) 0.0459(10) Uani 1.00 d . . .
C(16) C 0.7592(3) 0.08561(8) 0.8309(3) 0.0355(9) Uani 1.00 d . . .
C(17) C 0.7967(4) 0.15354(9) 0.7764(4) 0.047(1) Uani 1.00 d . . .
C(18) C 0.2266(3) 0.14735(7) 0.2914(3) 0.0252(8) Uani 1.00 d . . .
C(19) C 0.0997(3) 0.14751(7) 0.3345(3) 0.0259(8) Uani 1.00 d . . .
C(20) C 0.0548(3) 0.10782(8) 0.3506(3) 0.0261(7) Uani 1.00 d . . .
C(21) C 0.1637(3) 0.08283(7) 0.3193(3) 0.0260(8) Uani 1.00 d . . .
C(22) C 0.2648(3) 0.10818(8) 0.2834(3) 0.0270(8) Uani 1.00 d . . .
C(23) C 0.3107(3) 0.18256(8) 0.2598(3) 0.0308(8) Uani 1.00 d . . .
C(24) C 0.2030(4) 0.21760(9) 0.2174(3) 0.0441(10) Uani 1.00 d . . .
C(25) C 0.3737(4) 0.17194(9) 0.1518(3) 0.045(1) Uani 1.00 d . . .
C(26) C 0.4476(4) 0.19319(9) 0.3819(3) 0.0378(9) Uani 1.00 d . . .
C(27) C -0.0829(3) 0.09966(8) 0.3946(3) 0.0279(8) Uani 1.00 d . . .
C(28) C -0.0294(3) 0.08973(8) 0.5399(3) 0.0336(9) Uani 1.00 d . . .
C(29) C -0.1889(4) 0.06669(9) 0.3183(3) 0.0410(10) Uani 1.00 d . . .
C(30) C -0.1864(4) 0.13610(9) 0.3771(3) 0.0403(9) Uani 1.00 d . . .
C(31) C 0.1759(4) 0.03814(8) 0.3030(3) 0.0332(9) Uani 1.00 d . . .
C(32) C 0.1634(4) 0.01382(8) 0.4169(3) 0.043(1) Uani 1.00 d . . .
C(33) C 0.0544(5) 0.02473(9) 0.1750(3) 0.053(1) Uani 1.00 d . . .
C(34) C 0.3327(5) 0.02735(9) 0.2934(4) 0.055(1) Uani 1.00 d . . .
C(101) C 0.1619 0.1187 0.3159 0.0025 Uiso 0.00 d P . .
C(102) C 0.4117 0.1517 0.7773 0.0025 Uiso 0.00 d P . .
H(1) H 0.1848 0.1405 0.7787 0.0257 Uiso 1.00 calc . . .
H(2) H 0.5494 0.1943 0.7247 0.0296 Uiso 1.00 calc . . .
H(3) H 0.0504 0.1704 0.3508 0.0310 Uiso 1.00 calc . . .
H(4) H 0.3477 0.0995 0.2573 0.0324 Uiso 1.00 calc . . .
H(5) H 0.2974 0.2318 0.9042 0.0565 Uiso 1.00 calc . . .
H(6) H 0.4163 0.2494 0.8477 0.0565 Uiso 1.00 calc . . .
H(7) H 0.2569 0.2693 0.8187 0.0565 Uiso 1.00 calc . . .
H(8) H 0.0226 0.2373 0.6765 0.0590 Uiso 1.00 calc . . .
H(9) H 0.0304 0.1982 0.6067 0.0590 Uiso 1.00 calc . . .
H(10) H 0.0610 0.1986 0.7553 0.0590 Uiso 1.00 calc . . .
H(11) H 0.3664 0.2463 0.6092 0.0555 Uiso 1.00 calc . . .
H(12) H 0.2168 0.2268 0.5179 0.0555 Uiso 1.00 calc . . .
H(13) H 0.2082 0.2662 0.5862 0.0555 Uiso 1.00 calc . . .
H(14) H 0.4892 0.0426 1.0307 0.0443 Uiso 1.00 calc . . .
H(15) H 0.6073 0.0699 1.0004 0.0443 Uiso 1.00 calc . . .
H(16) H 0.4968 0.0868 1.0670 0.0443 Uiso 1.00 calc . . .
H(17) H 0.2252 0.0931 0.9532 0.0397 Uiso 1.00 calc . . .
H(18) H 0.1514 0.0800 0.8095 0.0397 Uiso 1.00 calc . . .
H(19) H 0.2170 0.0489 0.9180 0.0397 Uiso 1.00 calc . . .
H(20) H 0.3749 0.0212 0.8023 0.0417 Uiso 1.00 calc . . .
H(21) H 0.3115 0.0517 0.6917 0.0417 Uiso 1.00 calc . . .
H(22) H 0.4879 0.0469 0.7594 0.0417 Uiso 1.00 calc . . .
H(23) H 0.7342 0.1247 1.0425 0.0551 Uiso 1.00 calc . . .
H(24) H 0.8916 0.1333 1.0261 0.0551 Uiso 1.00 calc . . .
H(25) H 0.7705 0.1665 1.0048 0.0551 Uiso 1.00 calc . . .
H(26) H 0.7138 0.0684 0.8759 0.0426 Uiso 1.00 calc . . .
H(27) H 0.7220 0.0795 0.7408 0.0426 Uiso 1.00 calc . . .
H(28) H 0.8680 0.0826 0.8639 0.0426 Uiso 1.00 calc . . .
H(29) H 0.9047 0.1491 0.8103 0.0564 Uiso 1.00 calc . . .
H(30) H 0.7587 0.1467 0.6869 0.0564 Uiso 1.00 calc . . .
H(31) H 0.7762 0.1805 0.7859 0.0564 Uiso 1.00 calc . . .
H(32) H 0.2574 0.2391 0.1987 0.0529 Uiso 1.00 calc . . .
H(33) H 0.1188 0.2109 0.1417 0.0529 Uiso 1.00 calc . . .
H(34) H 0.1654 0.2246 0.2853 0.0529 Uiso 1.00 calc . . .
H(35) H 0.4403 0.1499 0.1779 0.0542 Uiso 1.00 calc . . .
H(36) H 0.2907 0.1657 0.0749 0.0542 Uiso 1.00 calc . . .
H(37) H 0.4294 0.1936 0.1355 0.0542 Uiso 1.00 calc . . .
H(38) H 0.5165 0.1716 0.4061 0.0453 Uiso 1.00 calc . . .
H(39) H 0.5000 0.2153 0.3640 0.0453 Uiso 1.00 calc . . .
H(40) H 0.4111 0.1993 0.4511 0.0453 Uiso 1.00 calc . . .
H(41) H -0.2702 0.0628 0.3518 0.0492 Uiso 1.00 calc . . .
H(42) H -0.2308 0.0738 0.2291 0.0492 Uiso 1.00 calc . . .
H(43) H -0.1313 0.0431 0.3267 0.0492 Uiso 1.00 calc . . .
H(44) H -0.1266 0.1577 0.4219 0.0484 Uiso 1.00 calc . . .
H(45) H -0.2302 0.1422 0.2872 0.0484 Uiso 1.00 calc . . .
H(46) H -0.2663 0.1309 0.4112 0.0484 Uiso 1.00 calc . . .
H(47) H 0.0670 0.0188 0.4273 0.0516 Uiso 1.00 calc . . .
H(48) H 0.1711 -0.0133 0.3997 0.0516 Uiso 1.00 calc . . .
H(49) H 0.2443 0.0209 0.4943 0.0516 Uiso 1.00 calc . . .
H(50) H -0.0455 0.0305 0.1768 0.0637 Uiso 1.00 calc . . .
H(51) H 0.0700 0.0381 0.1043 0.0637 Uiso 1.00 calc . . .
H(52) H 0.0637 -0.0027 0.1649 0.0637 Uiso 1.00 calc . . .
H(53) H 0.3356 -0.0000 0.2777 0.0665 Uiso 1.00 calc . . .
H(54) H 0.3480 0.0415 0.2240 0.0665 Uiso 1.00 calc . . .
H(55) H 0.4118 0.0338 0.3727 0.0665 Uiso 1.00 calc . . .
H(56) H -0.1165 0.0841 0.5646 0.0403 Uiso 1.00 calc . . .
H(57) H 0.0363 0.0675 0.5565 0.0403 Uiso 1.00 calc . . .
H(58) H 0.0250 0.1114 0.5888 0.0403 Uiso 1.00 calc . . .

loop_
_atom_type_symbol
_atom_type_description
_atom_type_scat_dispersion_real
_atom_type_scat_dispersion_imag
_atom_type_scat_source
C C 0.003 0.002
;International Tables for Crystallography
(1992, Vol. C, Tables 4.2.6.8 and 6.1.1.1)
;
H H 0.000 0.000
;International Tables for Crystallography
(1992, Vol. C, Table 6.1.1.2)
;
F F 0.017 0.010
;International Tables for Crystallography
(1992, Vol. C, Tables 4.2.6.8 and 6.1.1.1)
;
Ce Ce -0.249 2.633
;International Tables for Crystallography
(1992, Vol. C, Tables 4.2.6.8 and 6.1.1.1)
;
